data_7713237
loop_
_publ_author_name
'Raymond, Jaclyn'
'Abozeid, Samira M.'
'Sokolow, Gregory Evan'
'Bond, Christopher J.'
'Yap, Constance E.'
'Nazarenko, Alexander Y.'
'Morrow, Janet'

_publ_section_title
;
 Co(II) complexes of tetraazamacrocycles appended with amide or
 hydroxypropyl groups as paraCEST agents
;
_journal_name_full 'Dalton Transactions'
_journal_paper_doi 10.1039/D3DT01572F
_journal_year 2023
_chemical_absolute_configuration ad
_chemical_formula_moiety '2(C18 H38 Co N6 O4), 2(Cl4 Co), 2(H2 O), 2(C2 H3 N)'
_chemical_formula_sum 'C40 H86 Cl8 Co4 N14 O10'
_chemical_formula_weight 1442.54
_chemical_name_systematic
'(2,2'-[4,10-bis(2-hydroxypropyl)-1,4,7,10-tetraazadodecanane-1,7-diyl]diacetamide)cobalt(II) tetrachloridocobaltate monohydrate mono(acetonitrile) solvate'
_space_group_crystal_system orthorhombic
_space_group_IT_number 19
_space_group_name_Hall 'P 2ac 2ab'
_space_group_name_H-M_alt 'P 21 21 21'
_atom_sites_solution_hydrogens mixed
_atom_sites_solution_primary dualspace
_atom_sites_solution_secondary difmap
_audit_block_doi 10.5517/ccdc.csd.cc25w83g
_audit_creation_date 2020-08-06
_audit_creation_method
;
Olex2 1.2
(compiled 2018.05.29 svn.r3508 for OlexSys, GUI svn.r5506)
;
_audit_update_record
;
2020-08-07 deposited with the CCDC.	2023-06-26 downloaded from the CCDC.
;
_cell_angle_alpha 90
_cell_angle_beta 90
_cell_angle_gamma 90
_cell_formula_units_Z 4
_cell_length_a 16.8813(8)
_cell_length_b 18.4751(9)
_cell_length_c 20.4087(10)
_cell_measurement_reflns_used 9198
_cell_measurement_temperature 173(2)
_cell_measurement_theta_max 27.71
_cell_measurement_theta_min 2.97
_cell_volume 6365.1(5)
_computing_cell_refinement 'SAINT v8.34A (Bruker, 2013)'
_computing_data_collection ' APEX2 (Bruker, 2013)'
_computing_data_reduction 'SAINT v8.34A (Bruker, 2013)'
_computing_molecular_graphics 'Olex2 (Dolomanov et al., 2009)'
_computing_publication_material 'Olex2 (Dolomanov et al., 2009)'
_computing_structure_refinement 'ShelXL (Sheldrick, 2015)'
_computing_structure_solution 'ShelXT (Sheldrick, 2015)'
_diffrn_ambient_temperature 173
_diffrn_detector_area_resol_mean 10.4
_diffrn_measured_fraction_theta_full 0.998
_diffrn_measured_fraction_theta_max 0.996
_diffrn_measurement_device_type 'Bruker PHOTON-100 CMOS'
_diffrn_measurement_method '\f and \w scans'
_diffrn_radiation_type MoK\a
_diffrn_radiation_wavelength 0.71073
_diffrn_reflns_av_R_equivalents 0.0469
_diffrn_reflns_av_unetI/netI 0.0207
_diffrn_reflns_Laue_measured_fraction_full 0.998
_diffrn_reflns_Laue_measured_fraction_max 0.996
_diffrn_reflns_limit_h_max 25
_diffrn_reflns_limit_h_min -25
_diffrn_reflns_limit_k_max 28
_diffrn_reflns_limit_k_min -27
_diffrn_reflns_limit_l_max 30
_diffrn_reflns_limit_l_min -30
_diffrn_reflns_number 447993
_diffrn_reflns_point_group_measured_fraction_full 0.999
_diffrn_reflns_point_group_measured_fraction_max 0.996
_diffrn_reflns_theta_full 26.000
_diffrn_reflns_theta_max 32.678
_diffrn_reflns_theta_min 2.835
_diffrn_source sealedtube
_diffrn_standards_number 0
_exptl_absorpt_coefficient_mu 1.419
_exptl_absorpt_correction_T_max 0.8313
_exptl_absorpt_correction_T_min 0.5458
_exptl_absorpt_correction_type multi-scan
_exptl_absorpt_process_details
;
SADABS-2014/5 (Bruker,2014/5) was used for absorption correction.
wR2(int) was 0.0675 before and 0.0624 after correction.
The Ratio of minimum to maximum transmission is 0.6566.
The \l/2 correction factor is 0.00150.
;
_exptl_crystal_colour blue
_exptl_crystal_density_diffrn 1.505
_exptl_crystal_description block
_exptl_crystal_F_000 2992
_exptl_crystal_recrystallization_method 'Re-crystallisation from solvent: acetonitrile'
_exptl_crystal_size_max 0.59
_exptl_crystal_size_mid 0.26
_exptl_crystal_size_min 0.15
_exptl_transmission_factor_max 1
_exptl_transmission_factor_min 0.67
_refine_diff_density_max 0.691
_refine_diff_density_min -0.541
_refine_diff_density_rms 0.071
_refine_ls_abs_structure_details
;
 Flack x determined using 8004 quotients [(I+)-(I-)]/[(I+)+(I-)]
 (Parsons, Flack and Wagner, Acta Cryst. B69 (2013) 249-259).
;
_refine_ls_abs_structure_Flack -0.005(2)
_refine_ls_extinction_method none
_refine_ls_goodness_of_fit_ref 1.034
_refine_ls_hydrogen_treatment mixed
_refine_ls_matrix_type full
_refine_ls_number_parameters 816
_refine_ls_number_reflns 23270
_refine_ls_number_restraints 504
_refine_ls_restrained_S_all 1.163
_refine_ls_R_factor_all 0.0505
_refine_ls_R_factor_gt 0.0352
_refine_ls_shift/su_max 0.001
_refine_ls_shift/su_mean 0.000
_refine_ls_structure_factor_coef Fsqd
_refine_ls_weighting_details 'w=1/[\s^2^(Fo^2^)+(0.0404P)^2^+2.8868P] where P=(Fo^2^+2Fc^2^)/3'
_refine_ls_weighting_scheme calc
_refine_ls_wR_factor_gt 0.0799
_refine_ls_wR_factor_ref 0.0882
_reflns_Friedel_coverage 0.855
_reflns_Friedel_fraction_full 0.999
_reflns_Friedel_fraction_max 0.996
_reflns_number_gt 19437
_reflns_number_total 23270
_reflns_threshold_expression 'I > 2\s(I)'
_cod_data_source_file d3dt01572f2.cif
_cod_data_source_block mo_an040716_0m_a
_cod_database_code 7713237
_shelx_shelxl_version_number 2018/3
_shelx_space_group_comment
;
The symmetry employed for this shelxl refinement is uniquely defined
by the following loop, which should always be used as a source of
symmetry information in preference to the above space-group names.
They are only intended as comments.
;
_olex2_refinement_description
;
1. Fixed Uiso
 At 1.2 times of:
  All C(H) groups, All C(H,H) groups, All C(H,H,H,H) groups, All N(H,H) groups
 At 1.5 times of:
  All C(H,H,H) groups, All O(H) groups, All O(H,H) groups
2. Restrained distances
 H10A-N7
 2.1 with sigma of 0.02
 H4-C7
 3.7 with sigma of 0.02
 C32-C33 \\sim C25-C26 \\sim C38-C39 \\sim C30-C31 \\sim C29-C61 \\sim C36-C37
\\sim C34-C35 \\sim C27-C28
 with sigma of 0.01
 N11-C26 \\sim N11-C27 \\sim N11-C34 \\sim N11-C33 \\sim N14-C35 \\sim N14-C61
\\sim N14A-C36 \\sim N14A-
 C28 \\sim N13A-C37 \\sim N13A-C30 \\sim N13-C29 \\sim N13-C38 \\sim N12A-C31
\\sim N12A-C25 \\sim N12-C39
 \\sim N12-C32
 with sigma of 0.01
3. Uiso/Uaniso restraints and constraints
C33 \\sim C26 \\sim C32 \\sim C25 \\sim N12 \\sim N12A \\sim C45 \\sim C39
\\sim C31 \\sim C38 \\sim C30 \\sim N13 \\sim N13A \\sim C29 \\sim C37 \\sim
C61 \\sim C36 \\sim N14 \\sim N14A \\sim C35 \\sim C28 \\sim C34 \\sim C27
\\sim N11: within 1.9A with sigma of 0.01 and sigma for terminal atoms of 0.02
N9 \\sim C21 \\sim C22: within 2A with sigma of 0.04 and sigma for terminal
atoms of 0.08
Uanis(C31) \\sim Ueq: with sigma of 0.1 and sigma for terminal atoms of 0.2
4. Others
 Sof(H45C)=Sof(H45D)=Sof(H48C)=Sof(H48D)=Sof(N12A)=Sof(N13A)=Sof(N14A)=
 Sof(C25)=Sof(H25A)=Sof(H25B)=Sof(C26)=Sof(H26A)=Sof(H26B)=Sof(C27)=Sof(H27A)=
 Sof(H27B)=Sof(C28)=Sof(H28A)=Sof(H28B)=Sof(C30)=Sof(H30A)=Sof(H30B)=Sof(C31)=
 Sof(H31A)=Sof(H31B)=Sof(C36)=Sof(H36A)=Sof(H36B)=Sof(C37)=Sof(H37A)=Sof(H37B)=
 Sof(C44)=Sof(H44A)=Sof(H44B)=1-FVAR(1)
 Sof(H45A)=Sof(H45B)=Sof(H48A)=Sof(H48B)=Sof(N12)=Sof(N13)=Sof(N14)=Sof(C29)=
 Sof(H29A)=Sof(H29B)=Sof(C32)=Sof(H32A)=Sof(H32B)=Sof(C33)=Sof(H33A)=Sof(H33B)=
 Sof(C34)=Sof(H34A)=Sof(H34B)=Sof(C35)=Sof(H35A)=Sof(H35B)=Sof(C38)=Sof(H38A)=
 Sof(H38B)=Sof(C39)=Sof(H39A)=Sof(H39B)=Sof(C42)=Sof(H42A)=Sof(H42B)=Sof(C61)=
 Sof(H61A)=Sof(H61B)=FVAR(1)
5.a Free rotating group:
 O9(H9C,H9D), O10(H10A,H10B)
5.b Ternary CH refined with riding coordinates:
 C12(H12), C17(H17), C46(H46), C49(H49)
5.c Secondary CH2 refined with riding coordinates:
 C1(H1A,H1B), C2(H2A,H2B), C3(H3A,H3B), C4(H4A,H4B), C5(H5C,H5D), C6(H6C,H6D),
 C7(H7A,H7B), C8(H8A,H8B), C9(H9A,H9B), C11(H11A,H11B), C14(H14A,H14B),
 C16(H16A,H16B), C40(H40A,H40B), C45(H45A,H45B), C45(H45C,H45D), C48(H48A,H48B),
  C48(H48C,H48D), C29(H29A,H29B), C32(H32A,H32B), C33(H33A,H33B), C34(H34A,
 H34B), C35(H35A,H35B), C38(H38A,H38B), C39(H39A,H39B), C42(H42A,H42B),
 C61(H61A,H61B), C25(H25A,H25B), C26(H26A,H26B), C27(H27A,H27B), C28(H28A,H28B),
  C30(H30A,H30B), C31(H31A,H31B), C36(H36A,H36B), C37(H37A,H37B), C44(H44A,H44B)
5.d X=CH2 refined with riding coordinates:
 N5(H5A,H5B), N6(H6A,H6B), N23(H23A,H23B), N24(H24A,H24B)
5.e Idealised Me refined as rotating group:
 C13(H13A,H13B,H13C), C18(H18A,H18B,H18C), C47(H47A,H47B,H47C), C50(H50A,H50B,
 H50C), C20(H20A,H20B,H20C), C22(H22A,H22B,H22C)
5.f Idealised tetrahedral OH refined as rotating group:
 O8(H8)
;
_olex2_submission_special_instructions 'No special instructions were received'

loop_
_space_group_symop_operation_xyz
'x, y, z'
'-x+1/2, -y, z+1/2'
'-x, y+1/2, -z+1/2'
'x+1/2, -y+1/2, -z'

loop_
_atom_site_label
_atom_site_type_symbol
_atom_site_fract_x
_atom_site_fract_y
_atom_site_fract_z
_atom_site_U_iso_or_equiv
_atom_site_adp_type
_atom_site_occupancy
_atom_site_site_symmetry_order
_atom_site_calc_flag
_atom_site_refinement_flags_posn
_atom_site_refinement_flags_adp
_atom_site_refinement_flags_occupancy
_atom_site_disorder_assembly
_atom_site_disorder_group
Co1 Co 0.71728(2) 0.47806(2) 0.53941(2) 0.02430(7) Uani 1 1 d . . . . .
O1 O 0.59128(12) 0.49597(12) 0.53714(10) 0.0302(4) Uani 1 1 d . . . . .
O2 O 0.67688(14) 0.37554(14) 0.58123(11) 0.0369(5) Uani 1 1 d . . . . .
H2 H 0.635(3) 0.362(2) 0.573(2) 0.055 Uiso 1 1 d R . . . .
O3 O 0.68711(12) 0.41756(12) 0.45213(10) 0.0295(4) Uani 1 1 d . . . . .
O4 O 0.71694(19) 0.65781(15) 0.34030(15) 0.0539(7) Uani 1 1 d . . . . .
H4 H 0.717(3) 0.697(2) 0.327(2) 0.081 Uiso 1 1 d DR . . . .
N1 N 0.83554(15) 0.44443(15) 0.50038(13) 0.0311(5) Uani 1 1 d . . . . .
N2 N 0.78894(16) 0.45955(15) 0.63474(12) 0.0315(5) Uani 1 1 d . . . . .
N3 N 0.69486(15) 0.57974(14) 0.59915(12) 0.0299(5) Uani 1 1 d . . . . .
N4 N 0.73985(16) 0.56929(15) 0.46295(13) 0.0330(5) Uani 1 1 d . . . . .
N5 N 0.73540(17) 0.36323(19) 0.36190(15) 0.0477(8) Uani 1 1 d . . . . .
H5A H 0.688848 0.363032 0.342498 0.057 Uiso 1 1 calc R . . . .
H5B H 0.776929 0.344911 0.341796 0.057 Uiso 1 1 calc R . . . .
N6 N 0.48697(16) 0.55760(15) 0.57656(14) 0.0351(6) Uani 1 1 d . . . . .
H6A H 0.454886 0.539192 0.546945 0.042 Uiso 1 1 calc R . . . .
H6B H 0.468726 0.588381 0.605799 0.042 Uiso 1 1 calc R . . . .
C1 C 0.88855(18) 0.4202(2) 0.55378(16) 0.0367(7) Uani 1 1 d . . . . .
H1A H 0.944407 0.426232 0.540039 0.044 Uiso 1 1 calc R . . . .
H1B H 0.879359 0.368212 0.562660 0.044 Uiso 1 1 calc R . . . .
C2 C 0.87377(18) 0.4635(2) 0.61569(16) 0.0372(7) Uani 1 1 d . . . . .
H2A H 0.907001 0.444216 0.651640 0.045 Uiso 1 1 calc R . . . .
H2B H 0.888844 0.514649 0.608315 0.045 Uiso 1 1 calc R . . . .
C3 C 0.7712(2) 0.51660(19) 0.68390(15) 0.0368(7) Uani 1 1 d . . . . .
H3A H 0.816629 0.521690 0.714267 0.044 Uiso 1 1 calc R . . . .
H3B H 0.724226 0.502352 0.709881 0.044 Uiso 1 1 calc R . . . .
C4 C 0.75562(19) 0.58815(18) 0.65052(16) 0.0353(7) Uani 1 1 d . . . . .
H4A H 0.737402 0.623980 0.683293 0.042 Uiso 1 1 calc R . . . .
H4B H 0.805280 0.606421 0.630723 0.042 Uiso 1 1 calc R . . . .
C5 C 0.6935(2) 0.64349(17) 0.55476(16) 0.0361(7) Uani 1 1 d . . . . .
H5C H 0.704283 0.687993 0.580270 0.043 Uiso 1 1 calc R . . . .
H5D H 0.640353 0.648175 0.534732 0.043 Uiso 1 1 calc R . . . .
C6 C 0.7553(2) 0.63528(18) 0.50131(17) 0.0380(7) Uani 1 1 d . . . . .
H6C H 0.753813 0.678039 0.472093 0.046 Uiso 1 1 calc R . . . .
H6D H 0.808686 0.632489 0.521206 0.046 Uiso 1 1 calc R . . . .
C7 C 0.8115(2) 0.5489(2) 0.42493(16) 0.0376(7) Uani 1 1 d D . . . .
H7A H 0.836268 0.592988 0.406519 0.045 Uiso 1 1 calc R . . . .
H7B H 0.796017 0.517142 0.387999 0.045 Uiso 1 1 calc R . . . .
C8 C 0.87095(18) 0.50963(19) 0.46824(16) 0.0370(7) Uani 1 1 d . . . . .
H8A H 0.916879 0.494525 0.441349 0.044 Uiso 1 1 calc R . . . .
H8B H 0.890418 0.543252 0.502409 0.044 Uiso 1 1 calc R . . . .
C9 C 0.82387(17) 0.3860(2) 0.45191(16) 0.0365(7) Uani 1 1 d . . . . .
H9A H 0.829806 0.338508 0.473742 0.044 Uiso 1 1 calc R . . . .
H9B H 0.864909 0.389709 0.417417 0.044 Uiso 1 1 calc R . . . .
C10 C 0.74291(17) 0.39093(18) 0.42102(15) 0.0311(6) Uani 1 1 d . . . . .
C11 C 0.7702(2) 0.38792(19) 0.66349(16) 0.0364(7) Uani 1 1 d . . . . .
H11A H 0.780133 0.389069 0.711279 0.044 Uiso 1 1 calc R . . . .
H11B H 0.805057 0.350648 0.643949 0.044 Uiso 1 1 calc R . . . .
C12 C 0.68480(18) 0.36843(17) 0.65098(15) 0.0342(6) Uani 1 1 d . . . . .
H12 H 0.649199 0.403809 0.673525 0.041 Uiso 1 1 calc R . . . .
C13 C 0.6662(3) 0.2922(2) 0.6739(2) 0.0522(10) Uani 1 1 d . . . . .
H13A H 0.609445 0.282734 0.668444 0.078 Uiso 1 1 calc GR . . . .
H13B H 0.680492 0.287228 0.720200 0.078 Uiso 1 1 calc GR . . . .
H13C H 0.696595 0.257400 0.647796 0.078 Uiso 1 1 calc GR . . . .
C14 C 0.61528(18) 0.57214(17) 0.62862(14) 0.0301(6) Uani 1 1 d . . . . .
H14A H 0.594746 0.620053 0.642145 0.036 Uiso 1 1 calc R . . . .
H14B H 0.617688 0.540482 0.667711 0.036 Uiso 1 1 calc R . . . .
C15 C 0.56207(17) 0.53914(16) 0.57712(13) 0.0266(5) Uani 1 1 d . . . . .
C16 C 0.6677(2) 0.57426(19) 0.42038(17) 0.0381(7) Uani 1 1 d . . . . .
H16A H 0.621199 0.565578 0.448921 0.046 Uiso 1 1 calc R . . . .
H16B H 0.670092 0.533355 0.389110 0.046 Uiso 1 1 calc R . . . .
C17 C 0.6503(2) 0.6416(2) 0.38092(19) 0.0459(8) Uani 1 1 d . . . . .
H17 H 0.640069 0.683063 0.411270 0.055 Uiso 1 1 calc R . . . .
C18 C 0.5768(3) 0.6273(3) 0.3398(3) 0.0726(15) Uani 1 1 d . . . . .
H18A H 0.564183 0.670516 0.313995 0.109 Uiso 1 1 calc GR . . . .
H18B H 0.532189 0.615781 0.368707 0.109 Uiso 1 1 calc GR . . . .
H18C H 0.586747 0.586482 0.310322 0.109 Uiso 1 1 calc GR . . . .
Co2 Co 0.28652(2) 0.51698(2) 0.45033(2) 0.02899(9) Uani 1 1 d . . . . .
O5 O 0.41074(12) 0.49776(11) 0.45816(10) 0.0272(4) Uani 1 1 d . . . . .
O6 O 0.33571(16) 0.61052(14) 0.39969(14) 0.0444(6) Uani 1 1 d . . . . .
H6 H 0.368(3) 0.627(3) 0.421(3) 0.067 Uiso 1 1 d R . . . .
O7 O 0.31520(13) 0.58440(13) 0.53492(12) 0.0379(5) Uani 1 1 d . . . . .
O8 O 0.3558(5) 0.2987(2) 0.6005(2) 0.151(3) Uani 1 1 d . . . . .
H8 H 0.364531 0.269639 0.631301 0.227 Uiso 1 1 calc GR . . . .
N11 N 0.30703(17) 0.42983(17) 0.37786(17) 0.0491(8) Uani 1 1 d D U . . .
N23 N 0.26774(19) 0.6470(2) 0.62114(18) 0.0633(12) Uani 1 1 d . . . . .
H23A H 0.315070 0.652208 0.638579 0.076 Uiso 1 1 calc R . . . .
H23B H 0.225978 0.665362 0.640871 0.076 Uiso 1 1 calc R . . . .
N24 N 0.51534(16) 0.43754(15) 0.41704(13) 0.0350(6) Uani 1 1 d . . . . .
H24A H 0.546467 0.452502 0.448862 0.042 Uiso 1 1 calc R . . . .
H24B H 0.534213 0.409142 0.386138 0.042 Uiso 1 1 calc R . . . .
C40 C 0.39047(17) 0.43157(18) 0.35950(15) 0.0315(6) Uani 1 1 d . . . . .
H40A H 0.397675 0.464193 0.321483 0.038 Uiso 1 1 calc R . . . .
H40B H 0.407730 0.382451 0.346392 0.038 Uiso 1 1 calc R . . . .
C41 C 0.44061(17) 0.45760(15) 0.41566(13) 0.0246(5) Uani 1 1 d . . . . .
C43 C 0.2594(2) 0.6118(2) 0.5657(2) 0.0454(9) Uani 1 1 d . . . . .
C45 C 0.2290(3) 0.6086(2) 0.3278(2) 0.0614(12) Uani 1 1 d . U . . .
H45A H 0.177183 0.632412 0.320729 0.074 Uiso 0.383(4) 1 calc R . P A 1
H45B H 0.254782 0.603792 0.284421 0.074 Uiso 0.383(4) 1 calc R . P A 1
H45C H 0.261659 0.586492 0.292792 0.074 Uiso 0.617(4) 1 calc R . P A 2
H45D H 0.185839 0.636606 0.306945 0.074 Uiso 0.617(4) 1 calc R . P A 2
C46 C 0.2795(3) 0.6579(2) 0.3698(2) 0.0574(11) Uani 1 1 d . . . . .
H46 H 0.246302 0.682027 0.403969 0.069 Uiso 1 1 calc R . . . .
C47 C 0.3199(4) 0.7138(3) 0.3275(3) 0.087(2) Uani 1 1 d . . . . .
H47A H 0.350419 0.746864 0.355293 0.131 Uiso 1 1 calc GR . . . .
H47B H 0.279892 0.741257 0.303141 0.131 Uiso 1 1 calc GR . . . .
H47C H 0.355578 0.689598 0.296614 0.131 Uiso 1 1 calc GR . . . .
C48 C 0.3357(3) 0.4217(2) 0.56974(17) 0.0529(11) Uani 1 1 d . . . . .
H48A H 0.381140 0.409800 0.541045 0.063 Uiso 0.383(4) 1 calc R . P A 1
H48B H 0.346552 0.469925 0.588801 0.063 Uiso 0.383(4) 1 calc R . P A 1
H48C H 0.320538 0.469153 0.588401 0.063 Uiso 0.617(4) 1 calc R . P A 2
H48D H 0.390861 0.426464 0.553920 0.063 Uiso 0.617(4) 1 calc R . P A 2
C49 C 0.3367(5) 0.3672(3) 0.6264(2) 0.088(2) Uani 1 1 d . . . . .
H49 H 0.284266 0.365967 0.649170 0.106 Uiso 1 1 calc R . . . .
C50 C 0.4031(4) 0.3898(3) 0.6742(2) 0.0778(17) Uani 1 1 d . . . . .
H50A H 0.453830 0.391055 0.650881 0.117 Uiso 1 1 calc GR . . . .
H50B H 0.406229 0.354673 0.710159 0.117 Uiso 1 1 calc GR . . . .
H50C H 0.391490 0.437867 0.692040 0.117 Uiso 1 1 calc GR . . . .
N12 N 0.2151(5) 0.5389(5) 0.3524(4) 0.0384(17) Uani 0.383(4) 1 d D U P A 1
N13 N 0.1672(5) 0.5548(4) 0.4873(4) 0.0290(15) Uani 0.383(4) 1 d D U P A 1
N14 N 0.2620(5) 0.4300(5) 0.5247(5) 0.0373(17) Uani 0.383(4) 1 d D U P A 1
C29 C 0.1335(5) 0.4911(5) 0.5218(5) 0.046(2) Uani 0.383(4) 1 d D U P A 1
H29A H 0.111262 0.457708 0.488664 0.056 Uiso 0.383(4) 1 calc R . P A 1
H29B H 0.089192 0.507820 0.549724 0.056 Uiso 0.383(4) 1 calc R . P A 1
C32 C 0.2360(6) 0.4783(5) 0.3060(4) 0.0381(18) Uani 0.383(4) 1 d D U P A 1
H32A H 0.194020 0.474544 0.272293 0.046 Uiso 0.383(4) 1 calc R . P A 1
H32B H 0.286068 0.490606 0.283448 0.046 Uiso 0.383(4) 1 calc R . P A 1
C33 C 0.2452(5) 0.4063(5) 0.3385(4) 0.0396(18) Uani 0.383(4) 1 d D U P A 1
H33A H 0.197893 0.391540 0.363854 0.048 Uiso 0.383(4) 1 calc R . P A 1
H33B H 0.261056 0.367457 0.307770 0.048 Uiso 0.383(4) 1 calc R . P A 1
C34 C 0.3033(8) 0.3627(5) 0.4263(5) 0.058(2) Uani 0.383(4) 1 d D U P A 1
H34A H 0.287270 0.320437 0.399577 0.070 Uiso 0.383(4) 1 calc R . P A 1
H34B H 0.358353 0.353411 0.440768 0.070 Uiso 0.383(4) 1 calc R . P A 1
C35 C 0.2517(7) 0.3614(5) 0.4881(5) 0.051(2) Uani 0.383(4) 1 d D U P A 1
H35A H 0.195365 0.355296 0.475762 0.061 Uiso 0.383(4) 1 calc R . P A 1
H35B H 0.267157 0.320017 0.516160 0.061 Uiso 0.383(4) 1 calc R . P A 1
C38 C 0.1114(6) 0.5739(7) 0.4341(4) 0.042(2) Uani 0.383(4) 1 d D U P A 1
H38A H 0.114247 0.626602 0.425407 0.050 Uiso 0.383(4) 1 calc R . P A 1
H38B H 0.056642 0.562227 0.447814 0.050 Uiso 0.383(4) 1 calc R . P A 1
C39 C 0.1315(5) 0.5326(6) 0.3721(4) 0.0456(19) Uani 0.383(4) 1 d D U P A 1
H39A H 0.118689 0.480856 0.378797 0.055 Uiso 0.383(4) 1 calc R . P A 1
H39B H 0.097690 0.550730 0.335983 0.055 Uiso 0.383(4) 1 calc R . P A 1
C42 C 0.1779(13) 0.6197(7) 0.5312(10) 0.034(3) Uani 0.383(4) 1 d . . P A 1
H42A H 0.134946 0.621757 0.564118 0.041 Uiso 0.383(4) 1 calc R . P A 1
H42B H 0.176541 0.664818 0.504991 0.041 Uiso 0.383(4) 1 calc R . P A 1
C61 C 0.1914(6) 0.4492(8) 0.5643(6) 0.044(2) Uani 0.383(4) 1 d D U P A 1
H61A H 0.207515 0.479144 0.602259 0.053 Uiso 0.383(4) 1 calc R . P A 1
H61B H 0.165759 0.404728 0.581016 0.053 Uiso 0.383(4) 1 calc R . P A 1
N12A N 0.1938(3) 0.5487(4) 0.3724(4) 0.0503(15) Uani 0.617(4) 1 d D U P A 2
N13A N 0.1734(3) 0.5268(4) 0.5097(3) 0.0585(17) Uani 0.617(4) 1 d D U P A 2
N14A N 0.2856(4) 0.4097(3) 0.5121(3) 0.0497(15) Uani 0.617(4) 1 d D U P A 2
C25 C 0.1806(3) 0.4835(3) 0.3314(3) 0.0427(12) Uani 0.617(4) 1 d D U P A 2
H25A H 0.152356 0.497389 0.290759 0.051 Uiso 0.617(4) 1 calc R . P A 2
H25B H 0.147216 0.448534 0.355523 0.051 Uiso 0.617(4) 1 calc R . P A 2
C26 C 0.2595(3) 0.4482(3) 0.3138(3) 0.0316(10) Uani 0.617(4) 1 d D U P A 2
H26A H 0.290901 0.481434 0.286012 0.038 Uiso 0.617(4) 1 calc R . P A 2
H26B H 0.249732 0.403268 0.288574 0.038 Uiso 0.617(4) 1 calc R . P A 2
C27 C 0.2797(4) 0.3612(3) 0.3983(3) 0.0412(13) Uani 0.617(4) 1 d D U P A 2
H27A H 0.300007 0.322778 0.368957 0.049 Uiso 0.617(4) 1 calc R . P A 2
H27B H 0.221064 0.359601 0.398025 0.049 Uiso 0.617(4) 1 calc R . P A 2
C28 C 0.3111(4) 0.3514(3) 0.4669(3) 0.0477(14) Uani 0.617(4) 1 d D U P A 2
H28A H 0.292596 0.304245 0.484251 0.057 Uiso 0.617(4) 1 calc R . P A 2
H28B H 0.369731 0.350089 0.465483 0.057 Uiso 0.617(4) 1 calc R . P A 2
C30 C 0.1032(3) 0.5234(5) 0.4653(4) 0.0698(19) Uani 0.617(4) 1 d D U P A 2
H30A H 0.055645 0.541133 0.488671 0.084 Uiso 0.617(4) 1 calc R . P A 2
H30B H 0.093576 0.472664 0.451886 0.084 Uiso 0.617(4) 1 calc R . P A 2
C31 C 0.1186(4) 0.5703(5) 0.4046(4) 0.0651(19) Uani 0.617(4) 1 d D U P A 2
H31A H 0.074174 0.564781 0.373279 0.078 Uiso 0.617(4) 1 calc R . P A 2
H31B H 0.121525 0.621871 0.417591 0.078 Uiso 0.617(4) 1 calc R . P A 2
C36 C 0.2021(4) 0.3983(4) 0.5323(4) 0.0663(18) Uani 0.617(4) 1 d D U P A 2
H36A H 0.199434 0.360446 0.566495 0.080 Uiso 0.617(4) 1 calc R . P A 2
H36B H 0.170371 0.382026 0.494238 0.080 Uiso 0.617(4) 1 calc R . P A 2
C37 C 0.1688(6) 0.4686(5) 0.5586(4) 0.068(2) Uani 0.617(4) 1 d D U P A 2
H37A H 0.112807 0.461265 0.571481 0.081 Uiso 0.617(4) 1 calc R . P A 2
H37B H 0.198759 0.483031 0.598232 0.081 Uiso 0.617(4) 1 calc R . P A 2
C44 C 0.1766(8) 0.5949(6) 0.5442(8) 0.061(4) Uani 0.617(4) 1 d . . P A 2
H44A H 0.141561 0.592630 0.583095 0.073 Uiso 0.617(4) 1 calc R . P A 2
H44B H 0.157063 0.633987 0.515298 0.073 Uiso 0.617(4) 1 calc R . P A 2
Co3 Co 0.02278(2) 0.61672(2) 0.69503(2) 0.02814(8) Uani 1 1 d . . . . .
Cl1 Cl 0.12578(5) 0.69305(4) 0.72052(4) 0.03638(16) Uani 1 1 d . . . . .
Cl2 Cl 0.06775(6) 0.50141(4) 0.69815(4) 0.04127(18) Uani 1 1 d . . . . .
Cl3 Cl -0.02485(5) 0.64329(5) 0.59302(4) 0.03646(16) Uani 1 1 d . . . . .
Cl4 Cl -0.07484(5) 0.63103(5) 0.77084(4) 0.03711(16) Uani 1 1 d . . . . .
Co4 Co 0.48172(2) 0.11918(2) 0.70512(2) 0.02690(8) Uani 1 1 d . . . . .
Cl5 Cl 0.38183(5) 0.19959(4) 0.73012(4) 0.03341(15) Uani 1 1 d . . . . .
Cl6 Cl 0.52759(5) 0.14640(5) 0.60327(4) 0.03714(16) Uani 1 1 d . . . . .
Cl7 Cl 0.57875(5) 0.13048(5) 0.78220(4) 0.03600(16) Uani 1 1 d . . . . .
Cl8 Cl 0.43263(6) 0.00520(4) 0.70791(4) 0.03864(17) Uani 1 1 d . . . . .
O9 O 0.5359(2) 0.3193(2) 0.54481(19) 0.0682(9) Uani 1 1 d . . . . .
H9C H 0.494650 0.304295 0.564460 0.102 Uiso 1 1 d G . . . .
H9D H 0.544309 0.293171 0.511210 0.102 Uiso 1 1 d G . . . .
O10 O 0.4419(4) 0.6954(3) 0.4592(2) 0.137(3) Uani 1 1 d . . . . .
H10A H 0.456865 0.705125 0.497982 0.205 Uiso 1 1 d DG . . . .
H10B H 0.461767 0.725889 0.432772 0.205 Uiso 1 1 d G . . . .
N7 N 0.5198(4) 0.7483(3) 0.5799(2) 0.0915(17) Uani 1 1 d D . . . .
C19 C 0.4901(4) 0.7766(2) 0.6243(3) 0.0693(14) Uani 1 1 d . . . . .
C20 C 0.4586(4) 0.8128(3) 0.6811(3) 0.0779(16) Uani 1 1 d . . . . .
H20A H 0.474018 0.863937 0.680133 0.117 Uiso 1 1 calc GR . . . .
H20B H 0.479624 0.790074 0.720832 0.117 Uiso 1 1 calc GR . . . .
H20C H 0.400682 0.809054 0.680960 0.117 Uiso 1 1 calc GR . . . .
N9 N 0.5106(11) 0.2489(4) 0.4186(4) 0.283(9) Uani 1 1 d . U . . .
C21 C 0.5172(6) 0.2237(3) 0.3738(3) 0.105(3) Uani 1 1 d . U . . .
C22 C 0.5263(6) 0.1912(3) 0.3144(4) 0.120(3) Uani 1 1 d . U . . .
H22A H 0.551015 0.225176 0.283750 0.180 Uiso 1 1 calc GR . . . .
H22B H 0.474364 0.176531 0.297526 0.180 Uiso 1 1 calc GR . . . .
H22C H 0.560096 0.148355 0.319194 0.180 Uiso 1 1 calc GR . . . .

loop_
_atom_site_aniso_label
_atom_site_aniso_U_11
_atom_site_aniso_U_22
_atom_site_aniso_U_33
_atom_site_aniso_U_23
_atom_site_aniso_U_13
_atom_site_aniso_U_12
Co1 0.01883(16) 0.02983(18) 0.02423(16) -0.00219(14) -0.00080(13) 0.00080(14)
O1 0.0224(9) 0.0379(11) 0.0304(10) -0.0108(8) -0.0017(8) 0.0052(8)
O2 0.0353(12) 0.0433(13) 0.0321(11) 0.0045(9) -0.0056(9) -0.0102(10)
O3 0.0202(9) 0.0379(11) 0.0302(10) -0.0069(8) -0.0006(7) 0.0042(8)
O4 0.0623(17) 0.0495(15) 0.0499(16) 0.0184(12) 0.0012(14) -0.0001(14)
N1 0.0222(11) 0.0403(14) 0.0306(12) -0.0009(10) -0.0004(9) 0.0031(10)
N2 0.0263(12) 0.0404(13) 0.0279(11) -0.0010(10) -0.0050(10) -0.0007(10)
N3 0.0250(11) 0.0342(12) 0.0305(12) -0.0053(10) -0.0015(9) -0.0046(9)
N4 0.0327(13) 0.0365(13) 0.0297(12) 0.0015(10) 0.0027(10) 0.0003(10)
N5 0.0284(13) 0.072(2) 0.0423(16) -0.0237(15) -0.0040(12) 0.0126(14)
N6 0.0250(12) 0.0431(14) 0.0373(13) -0.0159(11) -0.0025(10) 0.0072(11)
C1 0.0199(13) 0.0520(19) 0.0381(16) 0.0004(14) -0.0054(11) 0.0051(12)
C2 0.0221(13) 0.0519(19) 0.0376(16) 0.0030(14) -0.0083(11) -0.0021(13)
C3 0.0306(15) 0.0505(18) 0.0292(14) -0.0061(13) -0.0067(11) -0.0043(14)
C4 0.0303(15) 0.0423(16) 0.0333(15) -0.0101(13) -0.0046(12) -0.0060(13)
C5 0.0421(17) 0.0284(14) 0.0377(16) -0.0017(12) -0.0001(13) -0.0006(12)
C6 0.0394(17) 0.0337(15) 0.0408(17) 0.0032(13) 0.0052(13) -0.0048(13)
C7 0.0369(17) 0.0436(17) 0.0323(15) 0.0041(13) 0.0066(13) 0.0000(14)
C8 0.0240(13) 0.0512(19) 0.0358(15) -0.0003(14) 0.0067(11) -0.0024(13)
C9 0.0229(13) 0.0475(18) 0.0392(16) -0.0089(14) -0.0021(12) 0.0102(13)
C10 0.0223(13) 0.0367(15) 0.0343(14) -0.0046(12) 0.0005(10) 0.0051(11)
C11 0.0329(16) 0.0427(17) 0.0338(15) 0.0093(13) -0.0075(12) 0.0024(13)
C12 0.0320(14) 0.0384(15) 0.0321(14) 0.0023(12) -0.0004(11) -0.0023(12)
C13 0.058(2) 0.048(2) 0.050(2) 0.0151(17) 0.0016(18) -0.0086(18)
C14 0.0256(13) 0.0380(15) 0.0267(13) -0.0069(11) -0.0002(10) 0.0007(12)
C15 0.0244(13) 0.0306(14) 0.0247(12) -0.0036(10) -0.0005(10) 0.0015(11)
C16 0.0398(17) 0.0406(17) 0.0341(16) 0.0067(13) -0.0031(13) -0.0005(14)
C17 0.047(2) 0.0415(18) 0.049(2) 0.0116(16) -0.0028(16) 0.0011(15)
C18 0.063(3) 0.066(3) 0.089(3) 0.038(3) -0.036(3) -0.011(2)
Co2 0.01816(17) 0.0345(2) 0.0343(2) -0.01193(16) 0.00110(14) -0.00052(15)
O5 0.0235(9) 0.0317(9) 0.0265(9) -0.0059(8) -0.0015(7) 0.0040(8)
O6 0.0430(14) 0.0345(12) 0.0558(15) 0.0052(11) -0.0217(12) -0.0049(10)
O7 0.0232(10) 0.0462(13) 0.0444(13) -0.0196(10) 0.0007(9) 0.0058(9)
O8 0.331(9) 0.057(2) 0.065(3) 0.0132(19) -0.072(4) -0.040(4)
N11 0.0248(13) 0.0552(18) 0.067(2) -0.0335(16) 0.0057(13) -0.0054(12)
N23 0.0295(15) 0.097(3) 0.063(2) -0.052(2) -0.0075(14) 0.0178(17)
N24 0.0241(12) 0.0449(15) 0.0361(13) -0.0165(11) -0.0050(10) 0.0097(11)
C40 0.0223(13) 0.0448(17) 0.0274(13) -0.0100(12) -0.0013(10) 0.0030(12)
C41 0.0241(13) 0.0262(12) 0.0235(12) -0.0022(9) 0.0004(9) 0.0021(10)
C43 0.0283(15) 0.057(2) 0.051(2) -0.0268(18) -0.0022(14) 0.0068(15)
C45 0.066(3) 0.044(2) 0.073(3) -0.0088(19) -0.043(2) 0.0088(19)
C46 0.062(2) 0.0380(18) 0.072(3) -0.0070(18) -0.033(2) 0.0111(18)
C47 0.125(5) 0.040(2) 0.096(4) 0.019(2) -0.051(4) -0.007(3)
C48 0.086(3) 0.045(2) 0.0278(16) 0.0019(14) -0.0019(18) -0.018(2)
C49 0.144(6) 0.079(4) 0.041(2) 0.015(2) -0.008(3) -0.051(4)
C50 0.140(5) 0.057(3) 0.036(2) 0.0072(19) -0.016(3) -0.011(3)
N12 0.030(4) 0.050(4) 0.035(4) -0.007(3) -0.005(3) -0.005(3)
N13 0.019(3) 0.039(4) 0.029(3) -0.006(3) 0.000(2) 0.004(3)
N14 0.030(4) 0.044(4) 0.038(4) 0.000(3) 0.003(3) -0.002(3)
C29 0.028(4) 0.066(5) 0.045(4) -0.004(4) 0.013(3) -0.001(4)
C32 0.034(4) 0.050(4) 0.030(3) -0.008(4) -0.007(3) -0.006(4)
C33 0.035(4) 0.040(4) 0.043(4) -0.011(3) -0.006(3) -0.001(3)
C34 0.056(5) 0.051(5) 0.069(6) -0.036(5) 0.023(5) -0.017(4)
C35 0.062(5) 0.043(4) 0.047(4) 0.002(3) -0.008(4) -0.015(4)
C38 0.023(3) 0.070(5) 0.031(4) -0.015(4) -0.008(3) 0.015(4)
C39 0.031(4) 0.062(4) 0.044(4) -0.009(4) -0.010(3) 0.004(3)
C42 0.024(5) 0.036(6) 0.043(6) -0.021(5) -0.002(4) 0.008(5)
C61 0.036(5) 0.059(5) 0.037(4) 0.005(4) 0.003(4) 0.001(4)
N12A 0.028(3) 0.056(3) 0.067(4) -0.033(3) -0.019(2) 0.013(2)
N13A 0.028(2) 0.085(4) 0.063(4) -0.044(3) 0.009(3) -0.010(3)
N14A 0.061(4) 0.052(3) 0.036(3) -0.008(2) 0.018(3) -0.023(3)
C25 0.021(2) 0.054(3) 0.053(3) -0.025(2) -0.0119(19) 0.0034(19)
C26 0.020(2) 0.035(3) 0.039(3) -0.010(2) -0.0046(18) 0.0037(18)
C27 0.053(3) 0.039(2) 0.031(2) -0.016(2) -0.003(2) -0.022(2)
C28 0.068(4) 0.025(2) 0.050(3) -0.002(2) 0.011(3) -0.021(2)
C30 0.025(2) 0.105(5) 0.080(4) -0.049(4) 0.002(3) -0.001(3)
C31 0.027(3) 0.082(4) 0.086(5) -0.053(4) -0.021(3) 0.018(3)
C36 0.067(4) 0.083(4) 0.049(3) -0.016(3) 0.021(3) -0.036(3)
C37 0.050(4) 0.101(6) 0.053(4) -0.027(4) 0.025(3) -0.022(4)
C44 0.022(3) 0.075(8) 0.087(10) -0.055(7) 0.000(5) 0.004(6)
Co3 0.02792(19) 0.03048(19) 0.02603(17) 0.00203(14) 0.00291(14) -0.00014(15)
Cl1 0.0349(4) 0.0324(3) 0.0419(4) 0.0048(3) 0.0048(3) -0.0066(3)
Cl2 0.0482(5) 0.0317(4) 0.0439(4) -0.0046(3) -0.0068(4) 0.0049(3)
Cl3 0.0341(4) 0.0455(4) 0.0298(3) 0.0053(3) -0.0001(3) 0.0056(3)
Cl4 0.0301(3) 0.0511(5) 0.0301(3) -0.0002(3) 0.0063(3) 0.0004(3)
Co4 0.02628(18) 0.02824(18) 0.02617(17) 0.00069(14) -0.00264(14) 0.00070(15)
Cl5 0.0306(3) 0.0309(3) 0.0387(4) 0.0009(3) -0.0035(3) 0.0047(3)
Cl6 0.0315(4) 0.0489(4) 0.0310(3) 0.0069(3) -0.0003(3) -0.0030(3)
Cl7 0.0311(3) 0.0463(4) 0.0306(3) -0.0021(3) -0.0059(3) 0.0008(3)
Cl8 0.0526(5) 0.0285(3) 0.0348(4) -0.0044(3) 0.0010(3) -0.0067(3)
O9 0.0530(18) 0.074(2) 0.077(2) -0.0106(18) -0.0086(16) -0.0191(16)
O10 0.218(6) 0.098(3) 0.094(3) 0.046(3) -0.090(4) -0.103(4)
N7 0.143(5) 0.067(3) 0.064(3) 0.000(2) 0.000(3) 0.010(3)
C19 0.111(4) 0.037(2) 0.060(3) 0.0037(19) -0.008(3) -0.006(3)
C20 0.107(4) 0.043(2) 0.084(4) 0.006(2) 0.020(3) 0.014(3)
N9 0.68(3) 0.092(5) 0.071(4) 0.007(4) 0.049(9) -0.102(10)
C21 0.210(9) 0.054(3) 0.053(3) 0.006(2) -0.009(4) -0.045(4)
C22 0.208(9) 0.043(3) 0.108(5) 0.003(3) 0.026(6) 0.011(4)

loop_
_atom_type_symbol
_atom_type_description
_atom_type_scat_dispersion_real
_atom_type_scat_dispersion_imag
_atom_type_scat_source
C C 0.0033 0.0016 'International Tables Vol C Tables 4.2.6.8 and 6.1.1.4'
H H 0.0000 0.0000 'International Tables Vol C Tables 4.2.6.8 and 6.1.1.4'
N N 0.0061 0.0033 'International Tables Vol C Tables 4.2.6.8 and 6.1.1.4'
O O 0.0106 0.0060 'International Tables Vol C Tables 4.2.6.8 and 6.1.1.4'
Cl Cl 0.1484 0.1585 'International Tables Vol C Tables 4.2.6.8 and 6.1.1.4'
Co Co 0.3494 0.9721 'International Tables Vol C Tables 4.2.6.8 and 6.1.1.4'

loop_
_geom_angle_atom_site_label_1
_geom_angle_atom_site_label_2
_geom_angle_atom_site_label_3
_geom_angle
_geom_angle_site_symmetry_1
_geom_angle_site_symmetry_3
_geom_angle_publ_flag
O1 Co1 O2 80.41(9) . . ?
O1 Co1 O3 80.16(7) . . ?
O1 Co1 N1 156.42(9) . . ?
O1 Co1 N2 123.82(9) . . ?
O1 Co1 N3 73.73(8) . . ?
O1 Co1 N4 92.06(9) . . ?
O2 Co1 N1 100.18(10) . . ?
O2 Co1 N2 72.97(9) . . ?
O2 Co1 N3 117.06(9) . . ?
O2 Co1 N4 160.01(9) . . ?
O3 Co1 O2 78.49(9) . . ?
O3 Co1 N1 76.91(9) . . ?
O3 Co1 N2 137.58(9) . . ?
O3 Co1 N3 146.09(9) . . ?
O3 Co1 N4 82.00(9) . . ?
N1 Co1 N2 78.00(10) . . ?
N1 Co1 N3 124.71(10) . . ?
N1 Co1 N4 79.42(10) . . ?
N2 Co1 N4 125.75(10) . . ?
N3 Co1 N2 76.00(10) . . ?
N3 Co1 N4 77.78(9) . . ?
C15 O1 Co1 118.45(18) . . ?
Co1 O2 H2 119(4) . . ?
C12 O2 Co1 115.93(19) . . ?
C12 O2 H2 106(4) . . ?
C10 O3 Co1 116.64(19) . . ?
C17 O4 H4 114(4) . . ?
C1 N1 Co1 111.19(19) . . ?
C1 N1 C8 108.9(2) . . ?
C8 N1 Co1 106.80(19) . . ?
C9 N1 Co1 108.80(18) . . ?
C9 N1 C1 110.7(3) . . ?
C9 N1 C8 110.3(3) . . ?
C2 N2 Co1 106.04(18) . . ?
C3 N2 Co1 110.95(19) . . ?
C3 N2 C2 109.6(3) . . ?
C11 N2 Co1 110.64(19) . . ?
C11 N2 C2 110.7(3) . . ?
C11 N2 C3 108.9(3) . . ?
C4 N3 Co1 110.66(19) . . ?
C4 N3 C5 111.1(2) . . ?
C4 N3 C14 110.7(2) . . ?
C5 N3 Co1 109.32(18) . . ?
C14 N3 Co1 106.93(18) . . ?
C14 N3 C5 108.0(3) . . ?
C6 N4 Co1 105.80(19) . . ?
C6 N4 C7 110.1(3) . . ?
C6 N4 C16 113.7(3) . . ?
C7 N4 Co1 107.4(2) . . ?
C7 N4 C16 112.0(3) . . ?
C16 N4 Co1 107.43(19) . . ?
H5A N5 H5B 120.0 . . ?
C10 N5 H5A 120.0 . . ?
C10 N5 H5B 120.0 . . ?
H6A N6 H6B 120.0 . . ?
C15 N6 H6A 120.0 . . ?
C15 N6 H6B 120.0 . . ?
N1 C1 H1A 109.5 . . ?
N1 C1 H1B 109.5 . . ?
N1 C1 C2 110.8(3) . . ?
H1A C1 H1B 108.1 . . ?
C2 C1 H1A 109.5 . . ?
C2 C1 H1B 109.5 . . ?
N2 C2 C1 110.5(3) . . ?
N2 C2 H2A 109.5 . . ?
N2 C2 H2B 109.5 . . ?
C1 C2 H2A 109.5 . . ?
C1 C2 H2B 109.5 . . ?
H2A C2 H2B 108.1 . . ?
N2 C3 H3A 109.5 . . ?
N2 C3 H3B 109.5 . . ?
N2 C3 C4 110.6(3) . . ?
H3A C3 H3B 108.1 . . ?
C4 C3 H3A 109.5 . . ?
C4 C3 H3B 109.5 . . ?
N3 C4 C3 110.5(3) . . ?
N3 C4 H4A 109.6 . . ?
N3 C4 H4B 109.6 . . ?
C3 C4 H4A 109.6 . . ?
C3 C4 H4B 109.6 . . ?
H4A C4 H4B 108.1 . . ?
N3 C5 H5C 109.6 . . ?
N3 C5 H5D 109.6 . . ?
N3 C5 C6 110.4(3) . . ?
H5C C5 H5D 108.1 . . ?
C6 C5 H5C 109.6 . . ?
C6 C5 H5D 109.6 . . ?
N4 C6 C5 110.1(3) . . ?
N4 C6 H6C 109.6 . . ?
N4 C6 H6D 109.6 . . ?
C5 C6 H6C 109.6 . . ?
C5 C6 H6D 109.6 . . ?
H6C C6 H6D 108.2 . . ?
N4 C7 H7A 109.5 . . ?
N4 C7 H7B 109.5 . . ?
N4 C7 C8 110.8(3) . . ?
H7A C7 H7B 108.1 . . ?
C8 C7 H7A 109.5 . . ?
C8 C7 H7B 109.5 . . ?
N1 C8 C7 112.0(3) . . ?
N1 C8 H8A 109.2 . . ?
N1 C8 H8B 109.2 . . ?
C7 C8 H8A 109.2 . . ?
C7 C8 H8B 109.2 . . ?
H8A C8 H8B 107.9 . . ?
N1 C9 H9A 109.5 . . ?
N1 C9 H9B 109.5 . . ?
N1 C9 C10 110.9(2) . . ?
H9A C9 H9B 108.0 . . ?
C10 C9 H9A 109.5 . . ?
C10 C9 H9B 109.5 . . ?
O3 C10 N5 123.4(3) . . ?
O3 C10 C9 119.9(3) . . ?
N5 C10 C9 116.6(3) . . ?
N2 C11 H11A 109.5 . . ?
N2 C11 H11B 109.5 . . ?
N2 C11 C12 110.5(3) . . ?
H11A C11 H11B 108.1 . . ?
C12 C11 H11A 109.5 . . ?
C12 C11 H11B 109.5 . . ?
O2 C12 C11 103.6(2) . . ?
O2 C12 H12 109.9 . . ?
O2 C12 C13 111.8(3) . . ?
C11 C12 H12 109.9 . . ?
C11 C12 C13 111.6(3) . . ?
C13 C12 H12 109.9 . . ?
C12 C13 H13A 109.5 . . ?
C12 C13 H13B 109.5 . . ?
C12 C13 H13C 109.5 . . ?
H13A C13 H13B 109.5 . . ?
H13A C13 H13C 109.5 . . ?
H13B C13 H13C 109.5 . . ?
N3 C14 H14A 110.3 . . ?
N3 C14 H14B 110.3 . . ?
N3 C14 C15 107.2(2) . . ?
H14A C14 H14B 108.5 . . ?
C15 C14 H14A 110.3 . . ?
C15 C14 H14B 110.3 . . ?
O1 C15 N6 123.0(3) . . ?
O1 C15 C14 118.7(3) . . ?
N6 C15 C14 118.4(3) . . ?
N4 C16 H16A 107.0 . . ?
N4 C16 H16B 107.0 . . ?
N4 C16 C17 121.1(3) . . ?
H16A C16 H16B 106.8 . . ?
C17 C16 H16A 107.0 . . ?
C17 C16 H16B 107.0 . . ?
O4 C17 C16 109.2(3) . . ?
O4 C17 H17 109.5 . . ?
O4 C17 C18 111.0(4) . . ?
C16 C17 H17 109.5 . . ?
C16 C17 C18 108.0(3) . . ?
C18 C17 H17 109.5 . . ?
C17 C18 H18A 109.5 . . ?
C17 C18 H18B 109.5 . . ?
C17 C18 H18C 109.5 . . ?
H18A C18 H18B 109.5 . . ?
H18A C18 H18C 109.5 . . ?
H18B C18 H18C 109.5 . . ?
O5 Co2 O6 78.04(9) . . ?
O5 Co2 O7 79.50(8) . . ?
O5 Co2 N11 77.01(9) . . ?
O5 Co2 N12 126.32(19) . . ?
O5 Co2 N13 154.4(2) . . ?
O5 Co2 N14 90.7(2) . . ?
O5 Co2 N12A 139.54(18) . . ?
O5 Co2 N13A 143.20(17) . . ?
O5 Co2 N14A 79.95(17) . . ?
O6 Co2 O7 80.68(10) . . ?
O6 Co2 N11 101.57(12) . . ?
O6 Co2 N12 70.0(2) . . ?
O6 Co2 N13 104.6(2) . . ?
O6 Co2 N14 163.2(2) . . ?
O6 Co2 N12A 74.3(2) . . ?
O6 Co2 N13A 120.7(2) . . ?
O6 Co2 N14A 157.90(17) . . ?
O7 Co2 N11 155.32(10) . . ?
O7 Co2 N12 133.0(2) . . ?
O7 Co2 N13 75.9(2) . . ?
O7 Co2 N14 85.1(2) . . ?
O7 Co2 N12A 123.41(14) . . ?
O7 Co2 N13A 73.67(15) . . ?
O7 Co2 N14A 93.36(16) . . ?
N11 Co2 N12 68.9(2) . . ?
N11 Co2 N13 126.0(2) . . ?
N11 Co2 N14 87.7(2) . . ?
N11 Co2 N12A 80.23(15) . . ?
N11 Co2 N13A 123.12(17) . . ?
N11 Co2 N14A 75.26(16) . . ?
N13 Co2 N12 77.0(3) . . ?
N14 Co2 N12 126.7(3) . . ?
N14 Co2 N13 80.3(3) . . ?
N12A Co2 N14A 125.5(2) . . ?
N13A Co2 N12A 77.1(2) . . ?
N13A Co2 N14A 77.0(2) . . ?
C41 O5 Co2 116.37(18) . . ?
Co2 O6 H6 108(4) . . ?
C46 O6 Co2 115.9(3) . . ?
C46 O6 H6 119(4) . . ?
C43 O7 Co2 117.7(2) . . ?
C49 O8 H8 109.5 . . ?
C40 N11 Co2 107.86(19) . . ?
C40 N11 C34 102.4(5) . . ?
C40 N11 C26 106.0(3) . . ?
C33 N11 Co2 119.8(4) . . ?
C33 N11 C40 125.8(5) . . ?
C33 N11 C34 94.9(7) . . ?
C34 N11 Co2 98.4(4) . . ?
C26 N11 Co2 108.6(2) . . ?
C27 N11 Co2 113.9(3) . . ?
C27 N11 C40 114.3(4) . . ?
C27 N11 C26 105.8(4) . . ?
H23A N23 H23B 120.0 . . ?
C43 N23 H23A 120.0 . . ?
C43 N23 H23B 120.0 . . ?
H24A N24 H24B 120.0 . . ?
C41 N24 H24A 120.0 . . ?
C41 N24 H24B 120.0 . . ?
N11 C40 H40A 109.5 . . ?
N11 C40 H40B 109.5 . . ?
N11 C40 C41 110.8(2) . . ?
H40A C40 H40B 108.1 . . ?
C41 C40 H40A 109.5 . . ?
C41 C40 H40B 109.5 . . ?
O5 C41 N24 122.7(3) . . ?
O5 C41 C40 119.5(3) . . ?
N24 C41 C40 117.8(2) . . ?
O7 C43 N23 123.9(3) . . ?
O7 C43 C42 118.8(8) . . ?
O7 C43 C44 118.4(6) . . ?
N23 C43 C42 116.0(8) . . ?
N23 C43 C44 117.1(6) . . ?
H45A C45 H45B 107.3 . . ?
H45C C45 H45D 108.4 . . ?
C46 C45 H45A 108.2 . . ?
C46 C45 H45B 108.2 . . ?
C46 C45 H45C 110.1 . . ?
C46 C45 H45D 110.1 . . ?
C46 C45 N12A 108.2(4) . . ?
N12 C45 H45A 108.2 . . ?
N12 C45 H45B 108.2 . . ?
N12 C45 C46 116.4(5) . . ?
N12A C45 H45C 110.1 . . ?
N12A C45 H45D 110.1 . . ?
O6 C46 C45 104.3(3) . . ?
O6 C46 H46 110.3 . . ?
O6 C46 C47 111.4(4) . . ?
C45 C46 H46 110.3 . . ?
C47 C46 C45 110.0(4) . . ?
C47 C46 H46 110.3 . . ?
C46 C47 H47A 109.5 . . ?
C46 C47 H47B 109.5 . . ?
C46 C47 H47C 109.5 . . ?
H47A C47 H47B 109.5 . . ?
H47A C47 H47C 109.5 . . ?
H47B C47 H47C 109.5 . . ?
H48A C48 H48B 106.7 . . ?
H48C C48 H48D 106.8 . . ?
C49 C48 H48A 107.0 . . ?
C49 C48 H48B 107.0 . . ?
C49 C48 H48C 107.1 . . ?
C49 C48 H48D 107.1 . . ?
C49 C48 N14 121.4(5) . . ?
N14 C48 H48A 107.0 . . ?
N14 C48 H48B 107.0 . . ?
N14A C48 H48C 107.1 . . ?
N14A C48 H48D 107.1 . . ?
N14A C48 C49 120.9(4) . . ?
O8 C49 C48 108.0(4) . . ?
O8 C49 H49 110.8 . . ?
O8 C49 C50 108.3(6) . . ?
C48 C49 H49 110.8 . . ?
C48 C49 C50 108.0(4) . . ?
C50 C49 H49 110.8 . . ?
C49 C50 H50A 109.5 . . ?
C49 C50 H50B 109.5 . . ?
C49 C50 H50C 109.5 . . ?
H50A C50 H50B 109.5 . . ?
H50A C50 H50C 109.5 . . ?
H50B C50 H50C 109.5 . . ?
C45 N12 Co2 112.0(5) . . ?
C45 N12 C32 114.7(7) . . ?
C45 N12 C39 109.3(8) . . ?
C32 N12 Co2 106.5(6) . . ?
C39 N12 Co2 104.2(6) . . ?
C39 N12 C32 109.7(8) . . ?
C29 N13 Co2 104.7(5) . . ?
C29 N13 C42 113.2(10) . . ?
C38 N13 Co2 113.3(6) . . ?
C38 N13 C29 107.0(8) . . ?
C38 N13 C42 108.8(9) . . ?
C42 N13 Co2 109.7(9) . . ?
C48 N14 Co2 108.8(5) . . ?
C35 N14 Co2 107.1(6) . . ?
C35 N14 C48 107.9(7) . . ?
C35 N14 C61 112.7(10) . . ?
C61 N14 Co2 110.1(7) . . ?
C61 N14 C48 110.1(7) . . ?
N13 C29 H29A 108.4 . . ?
N13 C29 H29B 108.4 . . ?
N13 C29 C61 115.4(9) . . ?
H29A C29 H29B 107.5 . . ?
C61 C29 H29A 108.4 . . ?
C61 C29 H29B 108.4 . . ?
N12 C32 H32A 108.8 . . ?
N12 C32 H32B 108.8 . . ?
H32A C32 H32B 107.6 . . ?
C33 C32 N12 114.0(8) . . ?
C33 C32 H32A 108.8 . . ?
C33 C32 H32B 108.8 . . ?
N11 C33 C32 93.2(6) . . ?
N11 C33 H33A 113.1 . . ?
N11 C33 H33B 113.1 . . ?
C32 C33 H33A 113.1 . . ?
C32 C33 H33B 113.1 . . ?
H33A C33 H33B 110.4 . . ?
N11 C34 H34A 106.5 . . ?
N11 C34 H34B 106.5 . . ?
H34A C34 H34B 106.5 . . ?
C35 C34 N11 123.2(8) . . ?
C35 C34 H34A 106.5 . . ?
C35 C34 H34B 106.5 . . ?
N14 C35 C34 109.5(8) . . ?
N14 C35 H35A 109.8 . . ?
N14 C35 H35B 109.8 . . ?
C34 C35 H35A 109.8 . . ?
C34 C35 H35B 109.8 . . ?
H35A C35 H35B 108.2 . . ?
N13 C38 H38A 109.6 . . ?
N13 C38 H38B 109.6 . . ?
N13 C38 C39 110.5(7) . . ?
H38A C38 H38B 108.1 . . ?
C39 C38 H38A 109.6 . . ?
C39 C38 H38B 109.6 . . ?
N12 C39 C38 113.7(8) . . ?
N12 C39 H39A 108.8 . . ?
N12 C39 H39B 108.8 . . ?
C38 C39 H39A 108.8 . . ?
C38 C39 H39B 108.8 . . ?
H39A C39 H39B 107.7 . . ?
C43 C42 H42A 110.2 . . ?
C43 C42 H42B 110.2 . . ?
N13 C42 C43 107.5(11) . . ?
N13 C42 H42A 110.2 . . ?
N13 C42 H42B 110.2 . . ?
H42A C42 H42B 108.5 . . ?
N14 C61 C29 109.1(8) . . ?
N14 C61 H61A 109.9 . . ?
N14 C61 H61B 109.9 . . ?
C29 C61 H61A 109.9 . . ?
C29 C61 H61B 109.9 . . ?
H61A C61 H61B 108.3 . . ?
C45 N12A Co2 109.0(3) . . ?
C25 N12A Co2 106.5(4) . . ?
C25 N12A C45 107.8(5) . . ?
C25 N12A C31 109.9(5) . . ?
C31 N12A Co2 110.1(5) . . ?
C31 N12A C45 113.3(6) . . ?
C30 N13A Co2 109.9(4) . . ?
C37 N13A Co2 110.5(5) . . ?
C37 N13A C30 109.9(7) . . ?
C44 N13A Co2 107.4(7) . . ?
C44 N13A C30 111.2(8) . . ?
C44 N13A C37 107.9(8) . . ?
C48 N14A Co2 107.5(3) . . ?
C48 N14A C28 116.2(6) . . ?
C48 N14A C36 110.2(5) . . ?
C28 N14A Co2 106.2(4) . . ?
C28 N14A C36 110.2(5) . . ?
C36 N14A Co2 105.9(5) . . ?
N12A C25 H25A 109.6 . . ?
N12A C25 H25B 109.6 . . ?
N12A C25 C26 110.5(4) . . ?
H25A C25 H25B 108.1 . . ?
C26 C25 H25A 109.6 . . ?
C26 C25 H25B 109.6 . . ?
N11 C26 H26A 109.7 . . ?
N11 C26 H26B 109.7 . . ?
C25 C26 N11 110.0(4) . . ?
C25 C26 H26A 109.7 . . ?
C25 C26 H26B 109.7 . . ?
H26A C26 H26B 108.2 . . ?
N11 C27 H27A 110.6 . . ?
N11 C27 H27B 110.6 . . ?
N11 C27 C28 105.5(4) . . ?
H27A C27 H27B 108.8 . . ?
C28 C27 H27A 110.6 . . ?
C28 C27 H27B 110.6 . . ?
N14A C28 C27 112.8(6) . . ?
N14A C28 H28A 109.0 . . ?
N14A C28 H28B 109.0 . . ?
C27 C28 H28A 109.0 . . ?
C27 C28 H28B 109.0 . . ?
H28A C28 H28B 107.8 . . ?
N13A C30 H30A 109.8 . . ?
N13A C30 H30B 109.8 . . ?
N13A C30 C31 109.4(6) . . ?
H30A C30 H30B 108.2 . . ?
C31 C30 H30A 109.8 . . ?
C31 C30 H30B 109.8 . . ?
N12A C31 C30 110.5(6) . . ?
N12A C31 H31A 109.6 . . ?
N12A C31 H31B 109.6 . . ?
C30 C31 H31A 109.6 . . ?
C30 C31 H31B 109.6 . . ?
H31A C31 H31B 108.1 . . ?
N14A C36 H36A 109.8 . . ?
N14A C36 H36B 109.8 . . ?
N14A C36 C37 109.3(6) . . ?
H36A C36 H36B 108.3 . . ?
C37 C36 H36A 109.8 . . ?
C37 C36 H36B 109.8 . . ?
N13A C37 C36 111.5(7) . . ?
N13A C37 H37A 109.3 . . ?
N13A C37 H37B 109.3 . . ?
C36 C37 H37A 109.3 . . ?
C36 C37 H37B 109.3 . . ?
H37A C37 H37B 108.0 . . ?
C43 C44 H44A 109.4 . . ?
C43 C44 H44B 109.4 . . ?
N13A C44 C43 111.1(8) . . ?
N13A C44 H44A 109.4 . . ?
N13A C44 H44B 109.4 . . ?
H44A C44 H44B 108.0 . . ?
Cl2 Co3 Cl1 108.52(4) . . ?
Cl2 Co3 Cl3 110.24(3) . . ?
Cl2 Co3 Cl4 109.47(4) . . ?
Cl3 Co3 Cl1 109.91(3) . . ?
Cl4 Co3 Cl1 108.82(3) . . ?
Cl4 Co3 Cl3 109.85(3) . . ?
Cl6 Co4 Cl5 107.99(3) . . ?
Cl6 Co4 Cl7 111.44(3) . . ?
Cl7 Co4 Cl5 108.29(3) . . ?
Cl8 Co4 Cl5 109.04(3) . . ?
Cl8 Co4 Cl6 110.69(3) . . ?
Cl8 Co4 Cl7 109.32(3) . . ?
H9C O9 H9D 109.4 . . ?
H10A O10 H10B 109.6 . . ?
N7 C19 C20 176.1(7) . . ?
C19 C20 H20A 109.5 . . ?
C19 C20 H20B 109.5 . . ?
C19 C20 H20C 109.5 . . ?
H20A C20 H20B 109.5 . . ?
H20A C20 H20C 109.5 . . ?
H20B C20 H20C 109.5 . . ?
N9 C21 C22 179.3(10) . . ?
C21 C22 H22A 109.5 . . ?
C21 C22 H22B 109.5 . . ?
C21 C22 H22C 109.5 . . ?
H22A C22 H22B 109.5 . . ?
H22A C22 H22C 109.5 . . ?
H22B C22 H22C 109.5 . . ?

loop_
_geom_bond_atom_site_label_1
_geom_bond_atom_site_label_2
_geom_bond_distance
_geom_bond_site_symmetry_2
_geom_bond_publ_flag
Co1 O1 2.153(2) . ?
Co1 O2 2.186(2) . ?
Co1 O3 2.164(2) . ?
Co1 N1 2.237(3) . ?
Co1 N2 2.317(2) . ?
Co1 N3 2.271(3) . ?
Co1 N4 2.328(3) . ?
O1 C15 1.243(3) . ?
O2 H2 0.77(5) . ?
O2 C12 1.436(4) . ?
O3 C10 1.238(3) . ?
O4 H4 0.77(3) . ?
O4 C17 1.430(5) . ?
N1 C1 1.479(4) . ?
N1 C8 1.496(4) . ?
N1 C9 1.477(4) . ?
N2 C2 1.486(4) . ?
N2 C3 1.485(4) . ?
N2 C11 1.482(4) . ?
N3 C4 1.475(4) . ?
N3 C5 1.486(4) . ?
N3 C14 1.479(4) . ?
N4 C6 1.472(4) . ?
N4 C7 1.485(4) . ?
N4 C16 1.500(4) . ?
N5 H5A 0.8800 . ?
N5 H5B 0.8800 . ?
N5 C10 1.317(4) . ?
N6 H6A 0.8800 . ?
N6 H6B 0.8800 . ?
N6 C15 1.313(4) . ?
C1 H1A 0.9900 . ?
C1 H1B 0.9900 . ?
C1 C2 1.516(5) . ?
C2 H2A 0.9900 . ?
C2 H2B 0.9900 . ?
C3 H3A 0.9900 . ?
C3 H3B 0.9900 . ?
C3 C4 1.510(5) . ?
C4 H4A 0.9900 . ?
C4 H4B 0.9900 . ?
C5 H5C 0.9900 . ?
C5 H5D 0.9900 . ?
C5 C6 1.517(5) . ?
C6 H6C 0.9900 . ?
C6 H6D 0.9900 . ?
C7 H7A 0.9900 . ?
C7 H7B 0.9900 . ?
C7 C8 1.522(5) . ?
C8 H8A 0.9900 . ?
C8 H8B 0.9900 . ?
C9 H9A 0.9900 . ?
C9 H9B 0.9900 . ?
C9 C10 1.508(4) . ?
C11 H11A 0.9900 . ?
C11 H11B 0.9900 . ?
C11 C12 1.507(4) . ?
C12 H12 1.0000 . ?
C12 C13 1.517(5) . ?
C13 H13A 0.9800 . ?
C13 H13B 0.9800 . ?
C13 H13C 0.9800 . ?
C14 H14A 0.9900 . ?
C14 H14B 0.9900 . ?
C14 C15 1.511(4) . ?
C16 H16A 0.9900 . ?
C16 H16B 0.9900 . ?
C16 C17 1.511(5) . ?
C17 H17 1.0000 . ?
C17 C18 1.520(6) . ?
C18 H18A 0.9800 . ?
C18 H18B 0.9800 . ?
C18 H18C 0.9800 . ?
Co2 O5 2.133(2) . ?
Co2 O6 2.178(3) . ?
Co2 O7 2.183(2) . ?
Co2 N11 2.214(3) . ?
Co2 N12 2.369(10) . ?
Co2 N13 2.261(8) . ?
Co2 N14 2.249(10) . ?
Co2 N12A 2.308(7) . ?
Co2 N13A 2.269(6) . ?
Co2 N14A 2.349(7) . ?
O5 C41 1.248(3) . ?
O6 H6 0.76(5) . ?
O6 C46 1.428(4) . ?
O7 C43 1.240(4) . ?
O8 H8 0.8400 . ?
O8 C49 1.409(8) . ?
N11 C40 1.458(4) . ?
N11 C33 1.386(7) . ?
N11 C34 1.587(9) . ?
N11 C26 1.572(6) . ?
N11 C27 1.412(6) . ?
N23 H23A 0.8800 . ?
N23 H23B 0.8800 . ?
N23 C43 1.313(5) . ?
N24 H24A 0.8800 . ?
N24 H24B 0.8800 . ?
N24 C41 1.315(4) . ?
C40 H40A 0.9900 . ?
C40 H40B 0.9900 . ?
C40 C41 1.504(4) . ?
C43 C42 1.55(2) . ?
C43 C44 1.498(14) . ?
C45 H45A 0.9900 . ?
C45 H45B 0.9900 . ?
C45 H45C 0.9900 . ?
C45 H45D 0.9900 . ?
C45 C46 1.514(5) . ?
C45 N12 1.402(11) . ?
C45 N12A 1.551(9) . ?
C46 H46 1.0000 . ?
C46 C47 1.508(7) . ?
C47 H47A 0.9800 . ?
C47 H47B 0.9800 . ?
C47 H47C 0.9800 . ?
C48 H48A 0.9900 . ?
C48 H48B 0.9900 . ?
C48 H48C 0.9900 . ?
C48 H48D 0.9900 . ?
C48 C49 1.533(6) . ?
C48 N14 1.555(10) . ?
C48 N14A 1.466(8) . ?
C49 H49 1.0000 . ?
C49 C50 1.544(8) . ?
C50 H50A 0.9800 . ?
C50 H50B 0.9800 . ?
C50 H50C 0.9800 . ?
N12 C32 1.508(8) . ?
N12 C39 1.472(8) . ?
N13 C29 1.485(8) . ?
N13 C38 1.481(8) . ?
N13 C42 1.51(2) . ?
N14 C35 1.481(8) . ?
N14 C61 1.484(9) . ?
C29 H29A 0.9900 . ?
C29 H29B 0.9900 . ?
C29 C61 1.518(9) . ?
C32 H32A 0.9900 . ?
C32 H32B 0.9900 . ?
C32 C33 1.495(9) . ?
C33 H33A 0.9900 . ?
C33 H33B 0.9900 . ?
C34 H34A 0.9900 . ?
C34 H34B 0.9900 . ?
C34 C35 1.534(9) . ?
C35 H35A 0.9900 . ?
C35 H35B 0.9900 . ?
C38 H38A 0.9900 . ?
C38 H38B 0.9900 . ?
C38 C39 1.516(9) . ?
C39 H39A 0.9900 . ?
C39 H39B 0.9900 . ?
C42 H42A 0.9900 . ?
C42 H42B 0.9900 . ?
C61 H61A 0.9900 . ?
C61 H61B 0.9900 . ?
N12A C25 1.483(6) . ?
N12A C31 1.484(7) . ?
N13A C30 1.492(7) . ?
N13A C37 1.469(8) . ?
N13A C44 1.443(13) . ?
N14A C28 1.481(7) . ?
N14A C36 1.484(7) . ?
C25 H25A 0.9900 . ?
C25 H25B 0.9900 . ?
C25 C26 1.525(6) . ?
C26 H26A 0.9900 . ?
C26 H26B 0.9900 . ?
C27 H27A 0.9900 . ?
C27 H27B 0.9900 . ?
C27 C28 1.510(7) . ?
C28 H28A 0.9900 . ?
C28 H28B 0.9900 . ?
C30 H30A 0.9900 . ?
C30 H30B 0.9900 . ?
C30 C31 1.535(9) . ?
C31 H31A 0.9900 . ?
C31 H31B 0.9900 . ?
C36 H36A 0.9900 . ?
C36 H36B 0.9900 . ?
C36 C37 1.514(8) . ?
C37 H37A 0.9900 . ?
C37 H37B 0.9900 . ?
C44 H44A 0.9900 . ?
C44 H44B 0.9900 . ?
Co3 Cl1 2.2984(9) . ?
Co3 Cl2 2.2624(9) . ?
Co3 Cl3 2.2851(8) . ?
Co3 Cl4 2.2758(8) . ?
Co4 Cl5 2.3044(9) . ?
Co4 Cl6 2.2746(8) . ?
Co4 Cl7 2.2806(8) . ?
Co4 Cl8 2.2637(9) . ?
O9 H9C 0.8503 . ?
O9 H9D 0.8500 . ?
O10 H10A 0.8494 . ?
O10 H10B 0.8490 . ?
N7 C19 1.159(7) . ?
C19 C20 1.440(7) . ?
C20 H20A 0.9800 . ?
C20 H20B 0.9800 . ?
C20 H20C 0.9800 . ?
N9 C21 1.032(9) . ?
C21 C22 1.362(9) . ?
C22 H22A 0.9800 . ?
C22 H22B 0.9800 . ?
C22 H22C 0.9800 . ?

loop_
_geom_hbond_atom_site_label_D
_geom_hbond_atom_site_label_H
_geom_hbond_atom_site_label_A
_geom_hbond_distance_DH
_geom_hbond_distance_HA
_geom_hbond_distance_DA
_geom_hbond_angle_DHA
_geom_hbond_site_symmetry_A
_geom_hbond_publ_flag
O2 H2 O9 0.77(5) 1.94(5) 2.701(4) 172(5) . yes
O4 H4 Cl1 0.77(3) 2.73(3) 3.391(3) 145(5) 4_566 yes
N5 H5A Cl4 0.88 2.42 3.288(3) 169.1 2_564 yes
N5 H5B Cl5 0.88 2.44 3.314(3) 170.8 4_556 yes
N6 H6A O5 0.88 2.10 2.952(3) 161.9 . yes
N6 H6A O7 0.88 2.51 3.062(3) 121.1 . yes
N6 H6B Cl7 0.88 2.54 3.369(3) 156.5 3_656 yes
O6 H6 O10 0.76(5) 1.95(5) 2.674(4) 161(5) . yes
O8 H8 Cl5 0.84 2.41 3.248(4) 171.7 . yes
N23 H23A Cl7 0.88 2.45 3.271(3) 156.1 3_656 yes
N23 H23B Cl1 0.88 2.40 3.253(3) 163.0 . yes
N24 H24A O1 0.88 2.11 2.969(3) 164.3 . yes
N24 H24A O3 0.88 2.46 3.010(3) 120.9 . yes
N24 H24B Cl4 0.88 2.56 3.394(3) 158.2 2_564 yes
O10 H10A N7 0.85 2.14 2.958(6) 162.9 . yes

loop_
_geom_torsion_atom_site_label_1
_geom_torsion_atom_site_label_2
_geom_torsion_atom_site_label_3
_geom_torsion_atom_site_label_4
_geom_torsion
_geom_torsion_site_symmetry_1
_geom_torsion_site_symmetry_2
_geom_torsion_site_symmetry_3
_geom_torsion_site_symmetry_4
_geom_torsion_publ_flag
Co1 O1 C15 N6 174.9(2) . . . . ?
Co1 O1 C15 C14 -4.8(4) . . . . ?
Co1 O2 C12 C11 -51.7(3) . . . . ?
Co1 O2 C12 C13 -172.0(2) . . . . ?
Co1 O3 C10 N5 -168.4(3) . . . . ?
Co1 O3 C10 C9 14.3(4) . . . . ?
Co1 N1 C1 C2 -34.5(3) . . . . ?
Co1 N1 C8 C7 -45.5(3) . . . . ?
Co1 N1 C9 C10 26.4(3) . . . . ?
Co1 N2 C2 C1 -45.3(3) . . . . ?
Co1 N2 C3 C4 -34.0(3) . . . . ?
Co1 N2 C11 C12 -33.6(3) . . . . ?
Co1 N3 C4 C3 -43.6(3) . . . . ?
Co1 N3 C5 C6 -37.8(3) . . . . ?
Co1 N3 C14 C15 -40.6(3) . . . . ?
Co1 N4 C6 C5 -47.1(3) . . . . ?
Co1 N4 C7 C8 -34.8(3) . . . . ?
Co1 N4 C16 C17 159.9(3) . . . . ?
N1 C1 C2 N2 55.2(4) . . . . ?
N1 C9 C10 O3 -28.6(5) . . . . ?
N1 C9 C10 N5 154.0(3) . . . . ?
N2 C3 C4 N3 52.2(4) . . . . ?
N2 C11 C12 O2 53.9(3) . . . . ?
N2 C11 C12 C13 174.3(3) . . . . ?
N3 C5 C6 N4 59.3(4) . . . . ?
N3 C14 C15 O1 32.3(4) . . . . ?
N3 C14 C15 N6 -147.5(3) . . . . ?
N4 C7 C8 N1 56.2(4) . . . . ?
N4 C16 C17 O4 55.2(4) . . . . ?
N4 C16 C17 C18 176.1(4) . . . . ?
C1 N1 C8 C7 -165.6(3) . . . . ?
C1 N1 C9 C10 148.9(3) . . . . ?
C2 N2 C3 C4 82.8(3) . . . . ?
C2 N2 C11 C12 -150.8(3) . . . . ?
C3 N2 C2 C1 -165.1(3) . . . . ?
C3 N2 C11 C12 88.6(3) . . . . ?
C4 N3 C5 C6 84.6(3) . . . . ?
C4 N3 C14 C15 -161.2(3) . . . . ?
C5 N3 C4 C3 -165.3(3) . . . . ?
C5 N3 C14 C15 77.0(3) . . . . ?
C6 N4 C7 C8 80.0(3) . . . . ?
C6 N4 C16 C17 43.2(4) . . . . ?
C7 N4 C6 C5 -162.9(3) . . . . ?
C7 N4 C16 C17 -82.4(4) . . . . ?
C8 N1 C1 C2 82.9(3) . . . . ?
C8 N1 C9 C10 -90.4(3) . . . . ?
C9 N1 C1 C2 -155.6(3) . . . . ?
C9 N1 C8 C7 72.6(3) . . . . ?
C11 N2 C2 C1 74.8(3) . . . . ?
C11 N2 C3 C4 -156.0(3) . . . . ?
C14 N3 C4 C3 74.7(3) . . . . ?
C14 N3 C5 C6 -153.8(3) . . . . ?
C16 N4 C6 C5 70.6(3) . . . . ?
C16 N4 C7 C8 -152.5(3) . . . . ?
Co2 O5 C41 N24 -175.5(2) . . . . ?
Co2 O5 C41 C40 5.6(3) . . . . ?
Co2 O6 C46 C45 -52.5(5) . . . . ?
Co2 O6 C46 C47 -171.1(3) . . . . ?
Co2 O7 C43 N23 172.6(4) . . . . ?
Co2 O7 C43 C42 -20.7(8) . . . . ?
Co2 O7 C43 C44 2.1(8) . . . . ?
Co2 N11 C40 C41 31.0(3) . . . . ?
Co2 N11 C33 C32 62.8(7) . . . . ?
Co2 N11 C34 C35 31.4(11) . . . . ?
Co2 N11 C26 C25 -36.6(5) . . . . ?
Co2 N11 C27 C28 -48.3(6) . . . . ?
Co2 N12 C32 C33 37.5(9) . . . . ?
Co2 N12 C39 C38 47.2(10) . . . . ?
Co2 N13 C29 C61 42.0(10) . . . . ?
Co2 N13 C38 C39 26.2(11) . . . . ?
Co2 N13 C42 C43 -31.1(13) . . . . ?
Co2 N14 C35 C34 31.4(10) . . . . ?
Co2 N14 C61 C29 33.0(12) . . . . ?
Co2 N12A C25 C26 -44.7(6) . . . . ?
Co2 N12A C31 C30 -36.6(7) . . . . ?
Co2 N13A C30 C31 -43.6(7) . . . . ?
Co2 N13A C37 C36 -36.7(9) . . . . ?
Co2 N13A C44 C43 -36.0(11) . . . . ?
Co2 N14A C28 C27 -37.2(6) . . . . ?
Co2 N14A C36 C37 -46.8(7) . . . . ?
O7 C43 C42 N13 35.6(14) . . . . ?
O7 C43 C44 N13A 24.6(13) . . . . ?
N11 C40 C41 O5 -26.1(4) . . . . ?
N11 C40 C41 N24 155.0(3) . . . . ?
N11 C34 C35 N14 -46.6(14) . . . . ?
N11 C27 C28 N14A 57.4(7) . . . . ?
N23 C43 C42 N13 -156.7(9) . . . . ?
N23 C43 C44 N13A -146.5(8) . . . . ?
C40 N11 C33 C32 -85.4(7) . . . . ?
C40 N11 C34 C35 141.9(10) . . . . ?
C40 N11 C26 C25 -152.3(4) . . . . ?
C40 N11 C27 C28 76.3(5) . . . . ?
C45 N12 C32 C33 161.9(7) . . . . ?
C45 N12 C39 C38 -72.6(10) . . . . ?
C45 N12A C25 C26 72.1(6) . . . . ?
C45 N12A C31 C30 -159.0(5) . . . . ?
C46 C45 N12 Co2 -5.1(7) . . . . ?
C46 C45 N12 C32 -126.6(7) . . . . ?
C46 C45 N12 C39 109.8(7) . . . . ?
C46 C45 N12A Co2 -36.6(4) . . . . ?
C46 C45 N12A C25 -151.8(4) . . . . ?
C46 C45 N12A C31 86.4(6) . . . . ?
C48 N14 C35 C34 -85.6(10) . . . . ?
C48 N14 C61 C29 153.0(9) . . . . ?
C48 N14A C28 C27 -156.6(5) . . . . ?
C48 N14A C36 C37 69.2(8) . . . . ?
C49 C48 N14 Co2 178.9(4) . . . . ?
C49 C48 N14 C35 -65.3(8) . . . . ?
C49 C48 N14 C61 58.1(10) . . . . ?
C49 C48 N14A Co2 169.3(4) . . . . ?
C49 C48 N14A C28 -71.9(7) . . . . ?
C49 C48 N14A C36 54.4(8) . . . . ?
N12 C45 C46 O6 34.6(7) . . . . ?
N12 C45 C46 C47 154.1(5) . . . . ?
N12 C32 C33 N11 -60.9(9) . . . . ?
N13 C29 C61 N14 -52.8(14) . . . . ?
N13 C38 C39 N12 -51.6(13) . . . . ?
N14 C48 C49 O8 82.1(8) . . . . ?
N14 C48 C49 C50 -161.0(5) . . . . ?
C29 N13 C38 C39 -88.7(11) . . . . ?
C29 N13 C42 C43 85.5(13) . . . . ?
C32 N12 C39 C38 160.9(9) . . . . ?
C33 N11 C40 C41 -177.7(5) . . . . ?
C33 N11 C34 C35 -89.8(11) . . . . ?
C34 N11 C40 C41 -72.2(5) . . . . ?
C34 N11 C33 C32 165.5(6) . . . . ?
C35 N14 C61 C29 -86.5(13) . . . . ?
C38 N13 C29 C61 162.6(9) . . . . ?
C38 N13 C42 C43 -155.6(10) . . . . ?
C39 N12 C32 C33 -74.7(10) . . . . ?
C42 N13 C29 C61 -77.5(13) . . . . ?
C42 N13 C38 C39 148.6(12) . . . . ?
C61 N14 C35 C34 152.6(10) . . . . ?
N12A C45 C46 O6 56.3(5) . . . . ?
N12A C45 C46 C47 175.8(4) . . . . ?
N12A C25 C26 N11 56.1(7) . . . . ?
N13A C30 C31 N12A 54.3(8) . . . . ?
N14A C48 C49 O8 55.4(8) . . . . ?
N14A C48 C49 C50 172.2(5) . . . . ?
N14A C36 C37 N13A 58.1(10) . . . . ?
C25 N12A C31 C30 80.4(7) . . . . ?
C26 N11 C40 C41 147.2(3) . . . . ?
C26 N11 C27 C28 -167.6(5) . . . . ?
C27 N11 C40 C41 -96.8(4) . . . . ?
C27 N11 C26 C25 86.0(5) . . . . ?
C28 N14A C36 C37 -161.3(7) . . . . ?
C30 N13A C37 C36 84.7(8) . . . . ?
C30 N13A C44 C43 -156.3(8) . . . . ?
C31 N12A C25 C26 -164.0(6) . . . . ?
C36 N14A C28 C27 77.1(7) . . . . ?
C37 N13A C30 C31 -165.4(6) . . . . ?
C37 N13A C44 C43 83.1(11) . . . . ?
C44 N13A C30 C31 75.2(9) . . . . ?
C44 N13A C37 C36 -153.9(8) . . . . ?
